data_2229877
loop_
_publ_author_name
'Ang, Wei'
'Luo, You-Fu'
'Deng, Yong'

_publ_section_title
;
 3-Fluoro-4-nitrophenyl 4-methylbenzenesulfonate
;
_journal_coeditor_code XU5126
_journal_issue 4
_journal_name_full 'Acta Crystallographica Section E'
_journal_page_first o750
_journal_paper_doi 10.1107/S1600536811005903
_journal_volume 67
_journal_year 2011
_chemical_formula_iupac 'C13 H10 F N O5 S'
_chemical_formula_moiety 'C13 H10 F N O5 S'
_chemical_formula_sum 'C13 H10 F N O5 S'
_chemical_formula_weight 311.28
_chemical_name_systematic
;
3-Fluoro-4-nitrophenyl 4-methylbenzenesulfonate
;
_space_group_IT_number 33
_symmetry_cell_setting orthorhombic
_symmetry_space_group_name_Hall 'P 2c -2n'
_symmetry_space_group_name_H-M 'P n a 21'
_atom_sites_solution_hydrogens geom
_atom_sites_solution_primary direct
_atom_sites_solution_secondary difmap
_audit_creation_method SHELXL-97
_cell_angle_alpha 90.00
_cell_angle_beta 90.00
_cell_angle_gamma 90.00
_cell_formula_units_Z 4
_cell_length_a 14.2596(5)
_cell_length_b 11.4800(3)
_cell_length_c 8.3602(2)
_cell_measurement_reflns_used 4234
_cell_measurement_temperature 293(2)
_cell_measurement_theta_max 29.1063
_cell_measurement_theta_min 2.8512
_cell_volume 1368.57(7)
_computing_cell_refinement 'CrysAlis PRO (Oxford Diffraction, 2006)'
_computing_data_collection 'CrysAlis PRO (Oxford Diffraction, 2006)'
_computing_data_reduction 'CrysAlis PRO (Oxford Diffraction, 2006)'
_computing_molecular_graphics 'OLEX2 (Dolomanov <i>et al.</i>, 2009)'
_computing_publication_material 'OLEX2 (Dolomanov <i>et al.</i>, 2009)'
_computing_structure_refinement 'SHELXTL (Sheldrick, 2008)'
_computing_structure_solution 'SHELXTL (Sheldrick, 2008)'
_diffrn_ambient_temperature 293.0
_diffrn_detector_area_resol_mean 16.0874
_diffrn_measured_fraction_theta_full 0.999
_diffrn_measured_fraction_theta_max 0.999
_diffrn_measurement_device_type 'Oxford Diffraction Xcalibur Eos'
_diffrn_measurement_method \w
_diffrn_radiation_monochromator graphite
_diffrn_radiation_source 'fine-focus sealed tube'
_diffrn_radiation_type 'Mo K\a'
_diffrn_radiation_wavelength 0.7107
_diffrn_reflns_av_R_equivalents 0.0248
_diffrn_reflns_av_sigmaI/netI 0.0222
_diffrn_reflns_limit_h_max 17
_diffrn_reflns_limit_h_min -17
_diffrn_reflns_limit_k_max 14
_diffrn_reflns_limit_k_min -14
_diffrn_reflns_limit_l_max 10
_diffrn_reflns_limit_l_min -7
_diffrn_reflns_number 10802
_diffrn_reflns_theta_full 26.36
_diffrn_reflns_theta_max 26.36
_diffrn_reflns_theta_min 2.86
_diffrn_standards_number 0
_exptl_absorpt_coefficient_mu 0.269
_exptl_absorpt_correction_T_max 1.0
_exptl_absorpt_correction_T_min 0.97868
_exptl_absorpt_correction_type multi-scan
_exptl_absorpt_process_details '(CrysAlis PRO; Oxford Diffraction, 2006)'
_exptl_crystal_colour colorless
_exptl_crystal_density_diffrn 1.511
_exptl_crystal_density_method 'not measured'
_exptl_crystal_description block
_exptl_crystal_F_000 640
_exptl_crystal_size_max 0.30
_exptl_crystal_size_mid 0.30
_exptl_crystal_size_min 0.20
_refine_diff_density_max 0.121
_refine_diff_density_min -0.225
_refine_ls_abs_structure_details 'Flack (1983), 752 Friedel pairs'
_refine_ls_abs_structure_Flack -0.06(9)
_refine_ls_extinction_method none
_refine_ls_goodness_of_fit_ref 1.045
_refine_ls_hydrogen_treatment constr
_refine_ls_matrix_type full
_refine_ls_number_parameters 191
_refine_ls_number_reflns 2251
_refine_ls_number_restraints 1
_refine_ls_restrained_S_all 1.045
_refine_ls_R_factor_all 0.0446
_refine_ls_R_factor_gt 0.0340
_refine_ls_shift/su_max 0.025
_refine_ls_shift/su_mean 0.001
_refine_ls_structure_factor_coef Fsqd
_refine_ls_weighting_details 'calc w=1/[\s^2^(Fo^2^)+(0.0390P)^2^+0.1799P] where P=(Fo^2^+2Fc^2^)/3'
_refine_ls_weighting_scheme calc
_refine_ls_wR_factor_gt 0.0774
_refine_ls_wR_factor_ref 0.0832
_reflns_number_gt 1855
_reflns_number_total 2251
_reflns_threshold_expression I>2sigma(I)
_cod_data_source_file xu5126.cif
_cod_data_source_block I
_cod_database_code 2229877
_cod_database_fobs_code 2229877

loop_
_space_group_symop_id
_space_group_symop_operation_xyz
1 'x, y, z'
2 '-x, -y, z+1/2'
3 '-x+1/2, y+1/2, z+1/2'
4 'x+1/2, -y+1/2, z'

loop_
_atom_site_type_symbol
_atom_site_label
_atom_site_fract_x
_atom_site_fract_y
_atom_site_fract_z
_atom_site_U_iso_or_equiv
_atom_site_adp_type
_atom_site_calc_flag
_atom_site_refinement_flags
_atom_site_occupancy
_atom_site_disorder_assembly
_atom_site_disorder_group
S S1 0.16636(4) 0.27076(5) 0.58998(10) 0.05567(19) Uani d . 1 . .
F F1 0.34171(15) -0.14722(14) 0.6292(3) 0.1007(7) Uani d . 1 . .
O O1 0.56870(17) -0.0441(2) 0.8899(4) 0.0906(8) Uani d . 1 . .
O O2 0.51366(19) -0.1649(2) 0.7187(3) 0.1041(9) Uani d . 1 . .
O O3 0.18775(13) 0.20401(17) 0.7566(2) 0.0574(5) Uani d . 1 . .
O O4 0.16341(14) 0.18606(19) 0.4665(3) 0.0675(6) Uani d . 1 . .
O O5 0.08578(12) 0.33777(18) 0.6260(3) 0.0788(7) Uani d . 1 . .
N N1 0.5080(2) -0.0778(2) 0.7989(3) 0.0675(7) Uani d . 1 . .
C C1 0.4217(2) -0.0077(2) 0.7863(4) 0.0523(7) Uani d . 1 . .
C C2 0.3442(2) -0.0442(2) 0.7026(4) 0.0601(8) Uani d . 1 . .
C C3 0.2660(2) 0.0248(2) 0.6906(4) 0.0580(7) Uani d . 1 . .
H H3 0.2136 -0.0003 0.6341 0.070 Uiso calc R 1 . .
C C4 0.26682(18) 0.1317(2) 0.7636(3) 0.0474(6) Uani d . 1 . .
C C5 0.3427(2) 0.1698(2) 0.8491(4) 0.0548(7) Uani d . 1 . .
H H5 0.3417 0.2424 0.8987 0.066 Uiso calc R 1 . .
C C6 0.4204(2) 0.0995(2) 0.8609(4) 0.0566(7) Uani d . 1 . .
H H6 0.4722 0.1243 0.9192 0.068 Uiso calc R 1 . .
C C7 0.26414(17) 0.3597(2) 0.5642(3) 0.0468(6) Uani d . 1 . .
C C8 0.33831(18) 0.3209(2) 0.4704(4) 0.0532(7) Uani d . 1 . .
H H8 0.3359 0.2483 0.4213 0.064 Uiso calc R 1 . .
C C9 0.41530(18) 0.3917(2) 0.4512(4) 0.0538(7) Uani d . 1 . .
H H9 0.4659 0.3650 0.3914 0.065 Uiso calc R 1 . .
C C10 0.41940(19) 0.5008(2) 0.5179(3) 0.0519(7) Uani d . 1 . .
C C11 0.34570(19) 0.5373(2) 0.6128(4) 0.0584(7) Uani d . 1 . .
H H11 0.3483 0.6103 0.6609 0.070 Uiso calc R 1 . .
C C12 0.26858(19) 0.4679(2) 0.6375(3) 0.0551(7) Uani d . 1 . .
H H12 0.2198 0.4931 0.7028 0.066 Uiso calc R 1 . .
C C13 0.5028(2) 0.5786(3) 0.4867(5) 0.0752(9) Uani d . 1 . .
H H13A 0.4860 0.6370 0.4096 0.113 Uiso calc R 1 . .
H H13B 0.5537 0.5327 0.4460 0.113 Uiso calc R 1 . .
H H13C 0.5215 0.6155 0.5847 0.113 Uiso calc R 1 . .

loop_
_atom_site_aniso_label
_atom_site_aniso_U_11
_atom_site_aniso_U_22
_atom_site_aniso_U_33
_atom_site_aniso_U_12
_atom_site_aniso_U_13
_atom_site_aniso_U_23
S1 0.0420(3) 0.0668(4) 0.0582(4) 0.0045(3) -0.0005(4) 0.0083(4)
F1 0.1299(17) 0.0508(9) 0.1214(18) 0.0063(10) -0.0321(16) -0.0197(11)
O1 0.0640(15) 0.0999(18) 0.108(2) 0.0104(14) -0.0161(15) 0.0259(17)
O2 0.135(2) 0.0934(17) 0.0836(18) 0.0580(16) -0.0025(17) -0.0028(15)
O3 0.0489(11) 0.0689(12) 0.0543(12) 0.0047(9) 0.0104(10) 0.0087(10)
O4 0.0635(14) 0.0765(13) 0.0625(13) -0.0099(10) -0.0104(11) -0.0038(11)
O5 0.0452(11) 0.0901(14) 0.1011(19) 0.0158(9) 0.0081(13) 0.0152(14)
N1 0.0737(19) 0.0709(17) 0.0579(17) 0.0151(14) 0.0075(15) 0.0231(15)
C1 0.0533(18) 0.0547(16) 0.0487(17) 0.0054(12) 0.0020(14) 0.0132(14)
C2 0.078(2) 0.0415(14) 0.0605(19) -0.0031(14) -0.0059(17) 0.0043(14)
C3 0.0585(17) 0.0529(15) 0.0627(19) -0.0129(13) -0.0115(15) 0.0035(14)
C4 0.0457(14) 0.0534(14) 0.0430(15) -0.0017(11) 0.0040(13) 0.0085(12)
C5 0.0580(17) 0.0520(15) 0.0543(17) -0.0027(13) -0.0022(15) 0.0005(13)
C6 0.0557(18) 0.0606(17) 0.0534(18) -0.0076(14) -0.0060(15) 0.0069(14)
C7 0.0431(13) 0.0520(13) 0.0453(17) 0.0104(10) 0.0012(13) 0.0046(13)
C8 0.0524(16) 0.0467(13) 0.0604(17) 0.0088(12) 0.0042(15) -0.0067(13)
C9 0.0453(15) 0.0563(16) 0.0597(18) 0.0090(12) 0.0078(14) -0.0005(14)
C10 0.0506(16) 0.0555(16) 0.0497(17) 0.0051(12) -0.0056(13) 0.0021(12)
C11 0.0692(18) 0.0491(13) 0.0568(18) 0.0042(12) -0.0026(18) -0.0081(14)
C12 0.0601(17) 0.0582(15) 0.0471(17) 0.0176(12) 0.0093(14) -0.0015(13)
C13 0.069(2) 0.0714(19) 0.085(2) -0.0119(15) 0.001(2) -0.0069(18)

loop_
_atom_type_symbol
_atom_type_description
_atom_type_scat_dispersion_real
_atom_type_scat_dispersion_imag
_atom_type_scat_source
C C 0.0033 0.0016 'International Tables Vol C Tables 4.2.6.8 and 6.1.1.4'
H H 0.0000 0.0000 'International Tables Vol C Tables 4.2.6.8 and 6.1.1.4'
F F 0.0171 0.0103 'International Tables Vol C Tables 4.2.6.8 and 6.1.1.4'
N N 0.0061 0.0033 'International Tables Vol C Tables 4.2.6.8 and 6.1.1.4'
O O 0.0106 0.0060 'International Tables Vol C Tables 4.2.6.8 and 6.1.1.4'
S S 0.1246 0.1234 'International Tables Vol C Tables 4.2.6.8 and 6.1.1.4'

loop_
_geom_angle_atom_site_label_1
_geom_angle_atom_site_label_2
_geom_angle_atom_site_label_3
_geom_angle_site_symmetry_1
_geom_angle_site_symmetry_3
_geom_angle
_geom_angle_publ_flag
F1 C2 C1 . . 121.8(3) ?
F1 C2 C3 . . 117.2(3) ?
O1 N1 C1 . . 117.7(3) ?
O2 N1 O1 . . 124.3(3) ?
O2 N1 C1 . . 118.0(3) ?
O3 S1 C7 . . 103.48(11) ?
O4 S1 O3 . . 107.89(11) ?
O4 S1 C7 . . 109.59(13) ?
O5 S1 O3 . . 103.14(14) ?
O5 S1 O4 . . 120.23(14) ?
O5 S1 C7 . . 110.97(11) ?
C1 C6 H6 . . 119.9 ?
C2 C1 N1 . . 122.7(3) ?
C2 C1 C6 . . 119.5(3) ?
C2 C3 H3 . . 120.7 ?
C3 C2 C1 . . 121.0(3) ?
C3 C4 O3 . . 120.3(2) ?
C4 O3 S1 . . 117.93(16) ?
C4 C3 C2 . . 118.6(3) ?
C4 C3 H3 . . 120.7 ?
C4 C5 H5 . . 120.4 ?
C4 C5 C6 . . 119.1(3) ?
C5 C4 O3 . . 118.0(2) ?
C5 C4 C3 . . 121.7(2) ?
C5 C6 C1 . . 120.2(3) ?
C5 C6 H6 . . 119.9 ?
C6 C1 N1 . . 117.8(3) ?
C6 C5 H5 . . 120.4 ?
C7 C8 H8 . . 120.5 ?
C7 C12 H12 . . 120.3 ?
C8 C7 S1 . . 119.45(19) ?
C8 C9 H9 . . 119.1 ?
C9 C8 C7 . . 119.0(2) ?
C9 C8 H8 . . 120.5 ?
C9 C10 C11 . . 118.5(2) ?
C9 C10 C13 . . 120.2(3) ?
C10 C9 C8 . . 121.7(2) ?
C10 C9 H9 . . 119.1 ?
C10 C11 H11 . . 119.4 ?
C10 C13 H13A . . 109.5 ?
C10 C13 H13B . . 109.5 ?
C10 C13 H13C . . 109.5 ?
C11 C10 C13 . . 121.3(3) ?
C11 C12 C7 . . 119.3(2) ?
C11 C12 H12 . . 120.3 ?
C12 C7 S1 . . 120.46(19) ?
C12 C7 C8 . . 120.1(2) ?
C12 C11 C10 . . 121.3(2) ?
C12 C11 H11 . . 119.4 ?
H13A C13 H13B . . 109.5 ?
H13A C13 H13C . . 109.5 ?
H13B C13 H13C . . 109.5 ?

loop_
_geom_bond_atom_site_label_1
_geom_bond_atom_site_label_2
_geom_bond_site_symmetry_2
_geom_bond_distance
_geom_bond_publ_flag
S1 O3 . 1.619(2) ?
S1 O4 . 1.419(2) ?
S1 O5 . 1.4152(19) ?
S1 C7 . 1.741(3) ?
F1 C2 . 1.332(3) ?
O1 N1 . 1.216(4) ?
O2 N1 . 1.206(3) ?
O3 C4 . 1.401(3) ?
N1 C1 . 1.475(4) ?
C1 C2 . 1.374(4) ?
C1 C6 . 1.380(4) ?
C2 C3 . 1.372(4) ?
C3 H3 . 0.9300 ?
C3 C4 . 1.371(4) ?
C4 C5 . 1.369(4) ?
C5 H5 . 0.9300 ?
C5 C6 . 1.374(4) ?
C6 H6 . 0.9300 ?
C7 C8 . 1.390(4) ?
C7 C12 . 1.386(3) ?
C8 H8 . 0.9300 ?
C8 C9 . 1.375(3) ?
C9 H9 . 0.9300 ?
C9 C10 . 1.373(4) ?
C10 C11 . 1.382(4) ?
C10 C13 . 1.509(4) ?
C11 H11 . 0.9300 ?
C11 C12 . 1.374(4) ?
C12 H12 . 0.9300 ?
C13 H13A . 0.9600 ?
C13 H13B . 0.9600 ?
C13 H13C . 0.9600 ?

loop_
_geom_hbond_atom_site_label_D
_geom_hbond_atom_site_label_H
_geom_hbond_atom_site_label_A
_geom_hbond_site_symmetry_A
_geom_hbond_distance_DH
_geom_hbond_distance_HA
_geom_hbond_distance_DA
_geom_hbond_angle_DHA
C6 H6 O2 2_655 0.93 2.55 3.224(4) 129
